data_1552085
loop_
_publ_author_name
'Tapas Kumar Maj'
'Ryotaro Matsuda'
'Susumu Kitagawa'

_publ_section_title
;
 A flexible interpenetrating coordination framework with a bimodal porous
 functionality
;
_journal_name_full 'Nature Materials'
_journal_page_first 142
_journal_page_last 148
_journal_paper_doi 10.1038/nmat1827
_journal_volume 6
_journal_year 2007
_chemical_formula_sum 'C13.5 H12 N5 Ni0.5'
_chemical_formula_weight 273.63
_space_group_IT_number 15
_space_group_name_Hall '-C 2yc'
_space_group_name_H-M_alt 'C 1 2/c 1'
_symmetry_cell_setting monoclinic
_symmetry_Int_Tables_number 15
_symmetry_space_group_name_H-M 'C 1 2/c 1'
_cell_angle_alpha 90
_cell_angle_beta 100.29(20)
_cell_angle_gamma 90
_cell_formula_units_Z 4
_cell_length_a 18.56(11)
_cell_length_b 19.70(22)
_cell_length_c 8.63(5)
_cell_measurement_reflns_used 61
_cell_measurement_temperature 373.2
_cell_measurement_theta_max 27.5
_cell_measurement_theta_min 3.0
_cell_volume 3105(4)
_computing_cell_refinement CRYSTALCLEAR
_computing_data_collection CRYSTALCLEAR
_computing_data_reduction 'teXsan Ver. 1.11'
_computing_publication_material 'teXsan Ver. 1.11'
_computing_structure_refinement 'teXsan Ver. 1.10'
_computing_structure_solution SIR97
_diffrn_detector_area_resol_mean 14.71
_diffrn_measured_fraction_theta_full 0.9444
_diffrn_measured_fraction_theta_max 0.9444
_diffrn_measurement_device_type 'Rigaku/MSC Mercury CCD'
_diffrn_measurement_method \w
_diffrn_radiation_type 'Mo K\a'
_diffrn_radiation_wavelength 0.7107
_diffrn_reflns_av_R_equivalents 0.083
_diffrn_reflns_limit_h_max 23
_diffrn_reflns_limit_h_min -23
_diffrn_reflns_limit_k_max 21
_diffrn_reflns_limit_k_min -25
_diffrn_reflns_limit_l_max 10
_diffrn_reflns_limit_l_min -11
_diffrn_reflns_number 13863
_diffrn_reflns_theta_full 27.47
_diffrn_reflns_theta_max 27.47
_exptl_absorpt_coefficient_mu 0.656
_exptl_absorpt_correction_T_max 0.877
_exptl_absorpt_correction_T_min 0.5063
_exptl_absorpt_correction_type empirical
_exptl_absorpt_process_details REQABA
_exptl_crystal_colour Blue
_exptl_crystal_density_diffrn 1.170
_exptl_crystal_density_method 'not measured'
_exptl_crystal_description Prism
_exptl_crystal_size_max 0.200
_exptl_crystal_size_mid 0.200
_exptl_crystal_size_min 0.200
_refine_diff_density_max 1.52
_refine_diff_density_min -0.73
_refine_ls_extinction_method none
_refine_ls_goodness_of_fit_ref 1.692
_refine_ls_hydrogen_treatment noref
_refine_ls_number_parameters 162
_refine_ls_number_reflns 1753
_refine_ls_R_factor_gt 0.1148
_refine_ls_shift/su_max 0.0032
_refine_ls_structure_factor_coef F
_refine_ls_weighting_details 'w = 1/[\s^2^(Fo) + 0.00063|Fo|^2^]'
_refine_ls_weighting_scheme calc
_refine_ls_wR_factor_ref 0.1867
_reflns_number_gt 637
_reflns_number_total 3366
_reflns_threshold_expression F^2^>2.0\s(F^2^)
_cod_data_source_file 1000002.cif
_cod_data_source_block PCOD1000002
_cod_original_cell_volume 3105(3)
_cod_original_formula_sum 'C13.50 H12 N5 Ni0.50 '
_cod_database_code 1552085

loop_
_symmetry_equiv_pos_as_xyz
x,y,z
-x,y,1/2-z
-x,-y,-z
x,-y,1/2+z
1/2+x,1/2+y,z
1/2-x,1/2+y,1/2-z
1/2-x,1/2-y,-z
1/2+x,1/2-y,1/2+z

loop_
_atom_site_label
_atom_site_type_symbol
_atom_site_fract_x
_atom_site_fract_y
_atom_site_fract_z
_atom_site_U_iso_or_equiv
_atom_site_adp_type
_atom_site_occupancy
_atom_site_calc_flag
_atom_site_refinement_flags
_atom_site_disorder_assembly
_atom_site_disorder_group
Ni(1) Ni 0.5000 0.1771(2) 0.2500 0.057(1) Uani 1.00 d S . .
N(1) N 0.5799(7) 0.2544(7) 0.280(2) 0.050(4) Uani 1.00 d . . .
N(2) N 0.4141(8) 0.1021(7) 0.221(2) 0.059(5) Uani 1.00 d . . .
N(3) N 0.4989(8) 0.1707(8) 0.012(2) 0.058(5) Uani 1.00 d . . .
N(4) N 0.5000 0.124(2) -0.2500 0.17(2) Uani 1.00 d S . .
N(5) N 0.729(4) 0.222(3) -0.006(9) 0.16(2) Uiso 0.50 d P . .
N(6) N 0.817(2) 0.250(2) 0.164(4) 0.23(1) Uiso 1.00 d . . .
C(1) C 0.582(1) 0.295(1) 0.162(2) 0.078(8) Uani 1.00 d . . .
C(2) C 0.637(1) 0.3481(10) 0.168(3) 0.092(9) Uani 1.00 d . . .
C(3) C 0.686(1) 0.355(1) 0.304(3) 0.090(8) Uani 1.00 d . . .
C(4) C 0.684(1) 0.312(1) 0.426(2) 0.081(8) Uani 1.00 d . . .
C(5) C 0.629(1) 0.2651(10) 0.412(2) 0.072(7) Uani 1.00 d . . .
C(6) C 0.744(2) 0.406(2) 0.312(3) 0.19(2) Uani 1.00 d . . .
C(7) C 0.353(1) 0.117(1) 0.274(3) 0.084(8) Uani 1.00 d . . .
C(8) C 0.295(1) 0.066(1) 0.259(3) 0.100(10) Uani 1.00 d . . .
C(9) C 0.307(2) 0.004(1) 0.190(3) 0.101(10) Uani 1.00 d . . .
C(10) C 0.370(2) -0.006(1) 0.135(4) 0.12(1) Uani 1.00 d . . .
C(11) C 0.422(1) 0.042(1) 0.148(2) 0.080(6) Uiso 1.00 d . . .
C(12) C 0.240(2) -0.046(1) 0.184(3) 0.15(1) Uani 1.00 d . . .
C(13) C 0.499(1) 0.1551(10) -0.109(3) 0.069(7) Uani 1.00 d . . .
C(14) C 0.770(3) 0.227(3) 0.088(7) 0.10(1) Uiso 0.50 d P . .
H(1) H 0.5470 0.2926 0.0557 0.0670 Uiso 1.00 calc . . .
H(2) H 0.6422 0.3772 0.0757 0.1065 Uiso 1.00 calc . . .
H(3) H 0.7184 0.3201 0.5325 0.0953 Uiso 1.00 calc . . .
H(4) H 0.6267 0.2326 0.4954 0.0805 Uiso 1.00 calc . . .
H(5) H 0.7412 0.4370 0.4036 0.1886 Uiso 1.00 calc . . .
H(6) H 0.7909 0.3867 0.3332 0.1886 Uiso 1.00 calc . . .
H(7) H 0.3477 0.1623 0.3265 0.1126 Uiso 1.00 calc . . .
H(8) H 0.2491 0.0783 0.2986 0.1141 Uiso 1.00 calc . . .
H(9) H 0.3807 -0.0468 0.0783 0.1282 Uiso 1.00 calc . . .
H(10) H 0.4721 0.0308 0.1155 0.1213 Uiso 1.00 calc . . .
H(11) H 0.1928 -0.0273 0.1670 0.1423 Uiso 1.00 calc . . .
H(12) H 0.2378 -0.0803 0.0916 0.1423 Uiso 1.00 calc . . .

loop_
_atom_site_aniso_label
_atom_site_aniso_U_11
_atom_site_aniso_U_22
_atom_site_aniso_U_33
_atom_site_aniso_U_12
_atom_site_aniso_U_13
_atom_site_aniso_U_23
Ni(1) 0.063(2) 0.042(2) 0.071(2) 0.0000 0.023(2) 0.0000
N(1) 0.056(9) 0.035(9) 0.058(9) -0.002(7) 0.004(8) 0.008(7)
N(2) 0.068(10) 0.041(10) 0.07(1) -0.007(8) 0.017(8) -0.002(8)
N(3) 0.09(1) 0.06(1) 0.036(8) -0.005(9) 0.028(8) -0.002(8)
N(4) 0.38(6) 0.09(2) 0.05(2) 0.0000 0.07(3) 0.0000
C(1) 0.12(2) 0.07(2) 0.04(1) 0.01(1) 0.01(1) 0.00(1)
C(2) 0.14(2) 0.05(1) 0.09(2) -0.05(1) 0.04(2) 0.01(1)
C(3) 0.08(1) 0.10(2) 0.09(2) -0.05(1) 0.00(1) -0.03(1)
C(4) 0.11(2) 0.08(2) 0.05(1) -0.05(1) 0.02(1) 0.01(1)
C(5) 0.09(2) 0.06(1) 0.07(1) -0.01(1) 0.02(1) -0.01(1)
C(6) 0.21(3) 0.22(4) 0.12(2) -0.18(3) 0.01(2) 0.04(2)
C(7) 0.07(1) 0.08(2) 0.12(2) 0.00(1) 0.04(1) 0.01(1)
C(8) 0.07(1) 0.13(2) 0.11(2) -0.02(2) 0.04(1) 0.01(2)
C(9) 0.16(3) 0.07(2) 0.06(2) -0.05(2) -0.01(2) 0.02(1)
C(10) 0.10(2) 0.08(2) 0.17(3) -0.01(2) 0.00(2) -0.03(2)
C(12) 0.17(3) 0.15(3) 0.13(2) -0.13(2) -0.01(2) 0.01(2)
C(13) 0.08(1) 0.05(1) 0.08(2) 0.00(1) 0.01(1) 0.02(1)

loop_
_atom_type_symbol
_atom_type_description
_atom_type_scat_dispersion_real
_atom_type_scat_dispersion_imag
_atom_type_scat_source
Ni Ni 0.339 1.112
;International Tables for Crystallography
(1992, Vol. C, Tables 4.2.6.8 and 6.1.1.1)
;
C C 0.003 0.002
;International Tables for Crystallography
(1992, Vol. C, Tables 4.2.6.8 and 6.1.1.1)
;
N N 0.006 0.003
;International Tables for Crystallography
(1992, Vol. C, Tables 4.2.6.8 and 6.1.1.1)
;
H H 0.000 0.000
;International Tables for Crystallography
(1992, Vol. C, Table 6.1.1.2)
;

loop_
_geom_angle_atom_site_label_1
_geom_angle_atom_site_label_2
_geom_angle_atom_site_label_3
_geom_angle
_geom_angle_site_symmetry_1
_geom_angle_site_symmetry_2
_geom_angle_site_symmetry_3
_geom_angle_publ_flag
N(1) Ni(1) N(1) 87.6(8) . . 2_655 yes
N(1) Ni(1) N(2) 176.9(6) . . . yes
N(1) Ni(1) N(2) 89.5(6) . . 2_655 yes
N(1) Ni(1) N(3) 92.9(6) . . . yes
N(1) Ni(1) N(3) 92.2(6) . . 2_655 yes
N(1) Ni(1) N(2) 89.5(6) 2_655 . . yes
N(1) Ni(1) N(2) 176.9(6) 2_655 . 2_655 yes
N(1) Ni(1) N(3) 92.2(6) 2_655 . . yes
N(1) Ni(1) N(3) 92.9(6) 2_655 . 2_655 yes
N(2) Ni(1) N(2) 93.5(9) . . 2_655 yes
N(2) Ni(1) N(3) 88.1(6) . . . yes
N(2) Ni(1) N(3) 87.1(6) . . 2_655 yes
N(2) Ni(1) N(3) 87.1(6) 2_655 . . yes
N(2) Ni(1) N(3) 88.1(6) 2_655 . 2_655 yes
N(3) Ni(1) N(3) 173.0(9) . . 2_655 yes
Ni(1) N(1) C(1) 117(1) . . . yes
Ni(1) N(1) C(5) 125(1) . . . yes
C(1) N(1) C(5) 116(1) . . . yes
Ni(1) N(2) C(7) 118(1) . . . yes
Ni(1) N(2) C(11) 120(1) . . . yes
C(7) N(2) C(11) 121(1) . . . yes
Ni(1) N(3) C(13) 167(1) . . . yes
C(13) N(4) C(13) 127(2) . . 2_654 yes
N(5) N(5) N(6) 90(7) 7_655 . 7_655 yes
N(5) N(5) C(14) 60(5) 7_655 . . yes
N(5) N(5) C(14) 46(4) 7_655 . 7_655 yes
N(6) N(5) C(14) 150(8) 7_655 . . yes
N(6) N(5) C(14) 43(5) 7_655 . 7_655 yes
C(14) N(5) C(14) 106(6) . . 7_655 yes
N(5) N(6) C(14) 50(3) 7_655 . . yes
N(1) C(1) C(2) 122(1) . . . yes
C(1) C(2) C(3) 117(1) . . . yes
C(2) C(3) C(4) 120(1) . . . yes
C(2) C(3) C(6) 118(2) . . . yes
C(4) C(3) C(6) 120(2) . . . yes
C(3) C(4) C(5) 118(1) . . . yes
N(1) C(5) C(4) 124(1) . . . yes
C(3) C(6) C(12) 118(2) . . 5_555 yes
N(2) C(7) C(8) 119(2) . . . yes
C(7) C(8) C(9) 117(2) . . . yes
C(8) C(9) C(10) 119(2) . . . yes
C(8) C(9) C(12) 112(2) . . . yes
C(10) C(9) C(12) 128(2) . . . yes
C(9) C(10) C(11) 121(2) . . . yes
N(2) C(11) C(10) 120(2) . . . yes
C(6) C(12) C(9) 117(2) 5_445 . . yes
N(3) C(13) N(4) 170(2) . . . yes
N(5) C(14) N(5) 73(6) . . 7_655 yes
N(5) C(14) N(6) 158(9) . . . yes
N(5) C(14) C(14) 40(4) . . 7_655 yes
N(5) C(14) N(6) 85(7) 7_655 . . yes
N(5) C(14) C(14) 32(3) 7_655 . 7_655 yes
N(6) C(14) C(14) 118(7) . . 7_655 yes

loop_
_geom_bond_atom_site_label_1
_geom_bond_atom_site_label_2
_geom_bond_distance
_geom_bond_site_symmetry_1
_geom_bond_site_symmetry_2
_geom_bond_publ_flag
Ni(1) N(1) 2.11(1) . . yes
Ni(1) N(1) 2.11(1) . 2_655 yes
Ni(1) N(2) 2.16(2) . . yes
Ni(1) N(2) 2.16(2) . 2_655 yes
Ni(1) N(3) 2.05(1) . . yes
Ni(1) N(3) 2.05(1) . 2_655 yes
N(1) C(1) 1.31(2) . . yes
N(1) C(5) 1.34(2) . . yes
N(2) C(7) 1.34(2) . . yes
N(2) C(11) 1.36(2) . . yes
N(3) C(13) 1.09(2) . . yes
N(4) C(13) 1.36(2) . . yes
N(4) C(13) 1.36(2) . 2_654 yes
N(5) N(5) 1.3(1) . 7_655 yes
N(5) N(6) 1.57(9) . 7_655 yes
N(5) C(14) 1.02(6) . . yes
N(5) C(14) 1.22(6) . 7_655 yes
N(6) C(14) 1.09(7) . . yes
C(1) C(2) 1.45(3) . . yes
C(2) C(3) 1.36(3) . . yes
C(3) C(4) 1.36(3) . . yes
C(3) C(6) 1.47(3) . . yes
C(4) C(5) 1.37(2) . . yes
C(6) C(12) 1.44(3) . 5_555 yes
C(7) C(8) 1.45(3) . . yes
C(8) C(9) 1.39(3) . . yes
C(9) C(10) 1.36(3) . . yes
C(9) C(12) 1.58(3) . . yes
C(10) C(11) 1.34(3) . . yes
C(14) C(14) 1.8(1) . 7_655 yes

loop_
_geom_torsion_atom_site_label_1
_geom_torsion_atom_site_label_2
_geom_torsion_atom_site_label_3
_geom_torsion_atom_site_label_4
_geom_torsion
_geom_torsion_site_symmetry_1
_geom_torsion_site_symmetry_2
_geom_torsion_site_symmetry_3
_geom_torsion_site_symmetry_4
_geom_torsion_publ_flag
Ni(1) N(1) C(1) C(2) -177(1) . . . . yes
Ni(1) N(1) C(1) H(1) 1.5 . . . . no
Ni(1) N(1) C(5) C(4) 174(1) . . . . yes
Ni(1) N(1) C(5) H(4) 2.1 . . . . no
Ni(1) N(1) C(1) C(2) -177(1) . 2_655 2_655 2_655 yes
Ni(1) N(1) C(1) H(1) 1.5 . 2_655 2_655 2_655 no
Ni(1) N(1) C(5) C(4) 174(1) . 2_655 2_655 2_655 yes
Ni(1) N(1) C(5) H(4) 2.1 . 2_655 2_655 2_655 no
Ni(1) N(2) C(7) C(8) -178(1) . . . . yes
Ni(1) N(2) C(7) H(7) 0.1 . . . . no
Ni(1) N(2) C(11) C(10) 177(1) . . . . yes
Ni(1) N(2) C(11) H(10) 5.2 . . . . no
Ni(1) N(2) C(7) C(8) -178(1) . 2_655 2_655 2_655 yes
Ni(1) N(2) C(7) H(7) 0.1 . 2_655 2_655 2_655 no
Ni(1) N(2) C(11) C(10) 177(1) . 2_655 2_655 2_655 yes
Ni(1) N(2) C(11) H(10) 5.2 . 2_655 2_655 2_655 no
Ni(1) N(3) C(13) N(4) -4(19) . . . . yes
Ni(1) N(3) C(13) N(4) -4(19) . 2_655 2_655 2_655 yes
N(1) Ni(1) N(1) C(1) -63(1) . . 2_655 2_655 yes
N(1) Ni(1) N(1) C(5) 117(1) . . 2_655 2_655 yes
N(1) Ni(1) N(2) C(7) -17(11) . . . . yes
N(1) Ni(1) N(2) C(11) 161(9) . . . . yes
N(1) Ni(1) N(2) C(7) -33(1) . . 2_655 2_655 yes
N(1) Ni(1) N(2) C(11) 145(1) . . 2_655 2_655 yes
N(1) Ni(1) N(3) C(13) 134(7) . . . . yes
N(1) Ni(1) N(3) C(13) -137(7) . . 2_655 2_655 yes
N(1) C(1) C(2) C(3) -1(3) . . . . yes
N(1) C(1) C(2) H(2) 175.3 . . . . no
N(1) C(5) C(4) C(3) 6(3) . . . . yes
N(1) C(5) C(4) H(3) 175.6 . . . . no
N(2) Ni(1) N(1) C(1) -79(10) . . . . yes
N(2) Ni(1) N(1) C(5) 101(10) . . . . yes
N(2) Ni(1) N(1) C(1) 115(1) . . 2_655 2_655 yes
N(2) Ni(1) N(1) C(5) -63(1) . . 2_655 2_655 yes
N(2) Ni(1) N(2) C(7) 147(1) . . 2_655 2_655 yes
N(2) Ni(1) N(2) C(11) -33(1) . . 2_655 2_655 yes
N(2) Ni(1) N(3) C(13) -48(7) . . . . yes
N(2) Ni(1) N(3) C(13) 44(7) . . 2_655 2_655 yes
N(2) C(7) C(8) C(9) 0(3) . . . . yes
N(2) C(7) C(8) H(8) -179.3 . . . . no
N(2) C(11) C(10) C(9) 1(4) . . . . yes
N(2) C(11) C(10) H(9) 178.3 . . . . no
N(3) Ni(1) N(1) C(1) 28(1) . . . . yes
N(3) Ni(1) N(1) C(5) -150(1) . . . . yes
N(3) Ni(1) N(1) C(1) -155(1) . . 2_655 2_655 yes
N(3) Ni(1) N(1) C(5) 24(1) . . 2_655 2_655 yes
N(3) Ni(1) N(2) C(7) -125(1) . . . . yes
N(3) Ni(1) N(2) C(11) 53(1) . . . . yes
N(3) Ni(1) N(2) C(7) 59(1) . . 2_655 2_655 yes
N(3) Ni(1) N(2) C(11) -121(1) . . 2_655 2_655 yes
N(3) Ni(1) N(3) C(13) -1(7) . . 2_655 2_655 yes
N(3) C(13) N(4) C(13) -172(12) . . . 2_654 yes
N(5) N(5) N(6) C(14) 0(5) . 7_655 . . yes
N(5) N(5) C(14) N(6) 179(7) . 7_655 . . yes
N(5) N(5) C(14) C(14) 0.0 . 7_655 . 7_655 yes
N(5) N(5) C(14) N(6) 1(21) . 7_655 7_655 7_655 yes
N(5) N(5) C(14) C(14) 0.0000(1) . 7_655 7_655 . yes
N(5) N(6) C(14) C(14) 0(4) . 7_655 7_655 . yes
N(5) C(14) N(5) N(6) -179(7) . . 7_655 . yes
N(5) C(14) N(5) C(14) 0.0 . . 7_655 7_655 yes
N(5) C(14) C(14) N(5) 180.0 . . 7_655 7_655 yes
N(5) C(14) C(14) N(6) 0(8) . . 7_655 7_655 yes
N(5) C(14) N(5) N(6) 0(10) . 7_655 7_655 . yes
N(5) C(14) N(5) C(14) 0.0 . 7_655 7_655 . yes
N(5) C(14) C(14) N(5) 180.0 . 7_655 . 7_655 yes
N(5) C(14) C(14) N(6) 179(8) . 7_655 . . yes
N(6) N(5) N(5) N(6) -180.0 . 7_655 . 7_655 yes
N(6) N(5) N(5) C(14) 0(5) . 7_655 . . yes
N(6) N(5) N(5) C(14) -179(5) . 7_655 . 7_655 yes
N(6) N(5) C(14) C(14) -179(7) . 7_655 . 7_655 yes
N(6) N(5) C(14) C(14) 0(10) . 7_655 7_655 . yes
N(6) C(14) N(5) C(14) -1(21) . . . 7_655 yes
N(6) C(14) N(5) C(14) 179(7) . . 7_655 7_655 yes
N(6) C(14) C(14) N(6) -180.0 . . 7_655 7_655 yes
C(1) N(1) C(5) C(4) -5(3) . . . . yes
C(1) N(1) C(5) H(4) -177.6 . . . . no
C(1) C(2) C(3) C(4) 2(3) . . . . yes
C(1) C(2) C(3) C(6) 177(2) . . . . yes
C(2) C(1) N(1) C(5) 2(3) . . . . yes
C(2) C(3) C(4) C(5) -5(3) . . . . yes
C(2) C(3) C(4) H(3) -174.3 . . . . no
C(2) C(3) C(6) C(12) 9(4) . . . 5_555 yes
C(2) C(3) C(6) H(5) 124.4 . . . . no
C(2) C(3) C(6) H(6) -119.5 . . . . no
C(3) C(2) C(1) H(1) 179.9 . . . . no
C(3) C(4) C(5) H(4) 178.4 . . . . no
C(4) C(3) C(2) H(2) -174.2 . . . . no
C(4) C(3) C(6) C(12) -175(2) . . . 5_555 yes
C(4) C(3) C(6) H(5) -60.6 . . . . no
C(4) C(3) C(6) H(6) 55.5 . . . . no
C(5) N(1) C(1) H(1) -178.8 . . . . no
C(5) C(4) C(3) C(6) 180.0 . . . . yes
C(6) C(3) C(2) H(2) 0.8 . . . . no
C(6) C(3) C(4) H(3) 10.9 . . . . no
C(7) N(2) C(11) C(10) -3(3) . . . . yes
C(7) N(2) C(11) H(10) -175.7 . . . . no
C(7) C(8) C(9) C(10) -2(3) . . . . yes
C(7) C(8) C(9) C(12) 178(2) . . . . yes
C(8) C(7) N(2) C(11) 2(3) . . . . yes
C(8) C(9) C(10) C(11) 1(4) . . . . yes
C(8) C(9) C(10) H(9) -175.3 . . . . no
C(8) C(9) C(12) H(11) 35.3 . . . . no
C(8) C(9) C(12) H(12) 152.9 . . . . no
C(9) C(8) C(7) H(7) -178.1 . . . . no
C(9) C(10) C(11) H(10) 173.8 . . . . no
C(10) C(9) C(8) H(8) 177.4 . . . . no
C(10) C(9) C(12) H(11) -143.4 . . . . no
C(10) C(9) C(12) H(12) -25.8 . . . . no
C(11) N(2) C(7) H(7) -179.1 . . . . no
C(11) C(10) C(9) C(12) -179(2) . . . . yes
C(12) C(9) C(8) H(8) -1.4 . . . . no
C(12) C(9) C(10) H(9) 3.4 . . . . no
C(14) N(5) N(5) C(14) 180.0 . . 7_655 7_655 yes
C(14) N(5) C(14) N(5) 0.0 . . 7_655 7_655 yes
C(14) N(5) N(5) C(14) -180.0 . 7_655 . 7_655 yes
C(14) N(5) C(14) N(5) 0.0 . 7_655 7_655 . yes
H(1) C(1) C(2) H(2) -3.4 . . . . no
H(3) C(4) C(5) H(4) -12.6 . . . . no
H(7) C(7) C(8) H(8) 2.1 . . . . no
H(9) C(10) C(11) H(10) -9.3 . . . . no
H(9) C(10) C(11) H(10) -9.3 . . . . no
